data_4105987
loop_
_publ_author_name
'Biao Zhou'
'Akiko Kobayashi'
'Heng-Bo Cui'
'La-Sheng Long'
'Hiroki Fujimori'
'Hayao Kobayashi'

_publ_section_title
;
 Anomalous Dielectric Behavior and Thermal Motion of Water Molecules
 Confined in Channels of Porous Coordination Polymer Crystals
;
_journal_name_full 'Journal of the American Chemical Society'
_journal_page_first 5736
_journal_page_last 5739
_journal_paper_doi 10.1021/ja200978u
_journal_volume 133
_journal_year 2011
_chemical_formula_moiety 'C24 H48 Cu3 Ho2 N6 O33 '
_chemical_formula_sum 'C24 H48 Cu3 Ho2 N6 O33'
_chemical_formula_weight 1469.16
_space_group_IT_number 165
_symmetry_cell_setting trigonal
_symmetry_Int_Tables_number 165
_symmetry_space_group_name_Hall '-P 3 2"c'
_symmetry_space_group_name_H-M 'P -3 c 1'
_cell_angle_alpha 90.0000
_cell_angle_beta 90.0000
_cell_angle_gamma 120.0000
_cell_formula_units_Z 2
_cell_length_a 13.388(2)
_cell_length_b 13.388(2)
_cell_length_c 14.306(2)
_cell_measurement_reflns_used 6743
_cell_measurement_temperature 273.1
_cell_measurement_theta_max 27.5
_cell_measurement_theta_min 3.0
_cell_volume 2220.7(6)
_computing_cell_refinement CrystalClear
_computing_data_collection CrystalClear
_computing_data_reduction CrystalStructure
_computing_publication_material 'CrystalStructure 3.8'
_computing_structure_refinement SHELXL
_computing_structure_solution SIR92
_diffrn_ambient_pressure 100
_diffrn_ambient_temperature 273
_diffrn_detector_area_resol_mean 7.31
_diffrn_measured_fraction_theta_full 1.000
_diffrn_measured_fraction_theta_max 1.000
_diffrn_measurement_device_type 'Rigaku Mercury'
_diffrn_measurement_method \w
_diffrn_radiation_type 'Mo K\a'
_diffrn_radiation_wavelength 0.71070
_diffrn_reflns_av_R_equivalents 0.040
_diffrn_reflns_limit_h_max 16
_diffrn_reflns_limit_h_min -17
_diffrn_reflns_limit_k_max 16
_diffrn_reflns_limit_k_min -17
_diffrn_reflns_limit_l_max 18
_diffrn_reflns_limit_l_min -18
_diffrn_reflns_number 21866
_diffrn_reflns_theta_full 27.47
_diffrn_reflns_theta_max 27.47
_diffrn_reflns_theta_min 3
_exptl_absorpt_coefficient_mu 5.052
_exptl_absorpt_correction_T_max 0.364
_exptl_absorpt_correction_T_min 0.221
_exptl_absorpt_correction_type multi-scan
_exptl_absorpt_process_details 'Jacobson, R. (1998) Private communication'
_exptl_crystal_colour blue
_exptl_crystal_density_diffrn 2.197
_exptl_crystal_description block
_exptl_crystal_F_000 1438.00
_exptl_crystal_size_max 0.20
_exptl_crystal_size_mid 0.20
_exptl_crystal_size_min 0.20
_refine_diff_density_max 2.02
_refine_diff_density_min -0.79
_refine_ls_extinction_method none
_refine_ls_goodness_of_fit_ref 1.189
_refine_ls_hydrogen_treatment refall
_refine_ls_number_parameters 106
_refine_ls_number_reflns 1702
_refine_ls_R_factor_gt 0.0383
_refine_ls_shift/su_max 0.0020
_refine_ls_structure_factor_coef Fsqd
_refine_ls_weighting_details 'w = 1/[\s^2^(Fo^2^)+(0.0291P)^2^+19.5905P] where P=(Fo^2^+2Fc^2^)/3'
_refine_ls_weighting_scheme calc
_refine_ls_wR_factor_ref 0.0956
_reflns_number_gt 1384
_reflns_number_total 1702
_reflns_threshold_expression F^2^>2.0\s(F^2^)
_cod_data_source_file ja200978u_si_006.cif
_cod_data_source_block '__20100517-Ho-273K-1'
_cod_original_cell_volume 2220.5(6)
_cod_original_formula_sum 'C24 H48 Cu3 Ho2 N6 O33 '
_cod_database_code 4105987

loop_
_symmetry_equiv_pos_site_id
_symmetry_equiv_pos_as_xyz
1 +X,+Y,+Z
2 -Y,+X-Y,+Z
3 -X+Y,-X,+Z
4 -X+Y,+Y,1/2+Z
5 +X,+X-Y,1/2+Z
6 -Y,-X,1/2+Z
7 -X,-Y,-Z
8 +Y,-X+Y,-Z
9 +X-Y,+X,-Z
10 +X-Y,-Y,1/2-Z
11 -X,-X+Y,1/2-Z
12 +Y,+X,1/2-Z

loop_
_atom_site_label
_atom_site_type_symbol
_atom_site_fract_x
_atom_site_fract_y
_atom_site_fract_z
_atom_site_U_iso_or_equiv
_atom_site_adp_type
_atom_site_occupancy
_atom_site_symmetry_multiplicity
_atom_site_calc_flag
_atom_site_refinement_flags
Ho(1) Ho 0.6667 0.3333 0.33309(3) 0.01531(14) Uani 1.00 3 d S
Cu(1) Cu 0.5000 0.5000 0.5000 0.0214(2) Uani 1.00 2 d S
O(1) O 0.5503(3) 0.3603(3) 0.4410(3) 0.0280(9) Uani 1.00 1 d .
O(2) O 0.4410(4) 0.1940(3) 0.3724(3) 0.0332(10) Uani 1.00 1 d .
O(3) O 0.5979(3) 0.5244(3) 0.6092(3) 0.0286(9) Uani 1.00 1 d .
O(4) O 0.6203(3) 0.4344(3) 0.7299(2) 0.0304(10) Uani 1.00 1 d .
O(5) O 0.2767(11) 0.2767(11) 0.2500 0.134(5) Uani 1.00 2 d S
O(6) O -0.010(2) 0.1524(19) 0.3360(17) 0.390(19) Uani 1.00 1 d .
N(1) N 0.3908(4) 0.3477(4) 0.5592(3) 0.0196(9) Uani 1.00 1 d .
C(1) C 0.4543(5) 0.2691(5) 0.4304(3) 0.0234(11) Uani 1.00 1 d .
C(2) C 0.3538(5) 0.2544(5) 0.4885(4) 0.0238(11) Uani 1.00 1 d .
C(3) C 0.4491(5) 0.3316(5) 0.6407(3) 0.0266(12) Uani 1.00 1 d .
C(4) C 0.5627(5) 0.4360(5) 0.6610(3) 0.0217(10) Uani 1.00 1 d .
H(1) H 0.3275 0.3498 0.5795 0.023 Uiso 1.00 1 c R
H(2) H 0.2961 0.2550 0.4479 0.029 Uiso 1.00 1 c R
H(3) H 0.3190 0.1803 0.5199 0.029 Uiso 1.00 1 c R
H(4) H 0.4609 0.2668 0.6290 0.032 Uiso 1.00 1 c R
H(5) H 0.3997 0.3131 0.6951 0.032 Uiso 1.00 1 c R

loop_
_atom_site_aniso_label
_atom_site_aniso_U_11
_atom_site_aniso_U_22
_atom_site_aniso_U_33
_atom_site_aniso_U_12
_atom_site_aniso_U_13
_atom_site_aniso_U_23
Ho(1) 0.01737(17) 0.01737(17) 0.0112(2) 0.00868(8) 0.0000 0.0000
Cu(1) 0.0268(5) 0.0197(5) 0.0192(4) 0.0126(3) -0.0062(4) 0.0021(3)
O(1) 0.020(2) 0.028(2) 0.037(2) 0.0121(18) 0.0077(17) 0.0008(18)
O(2) 0.051(3) 0.030(2) 0.025(2) 0.024(2) 0.002(2) -0.0014(17)
O(3) 0.030(2) 0.023(2) 0.031(2) 0.0120(19) -0.0095(18) 0.0056(17)
O(4) 0.034(2) 0.036(2) 0.023(2) 0.019(2) -0.0084(17) 0.0078(17)
O(5) 0.127(7) 0.127(7) 0.085(8) 0.017(9) -0.021(5) 0.021(5)
O(6) 0.52(4) 0.22(2) 0.36(3) 0.14(2) 0.11(3) -0.13(2)
N(1) 0.019(2) 0.024(2) 0.021(2) 0.015(2) -0.0010(18) 0.0007(18)
C(1) 0.033(3) 0.023(2) 0.021(2) 0.019(2) 0.001(2) 0.003(2)
C(2) 0.020(2) 0.021(2) 0.026(2) 0.007(2) 0.003(2) 0.003(2)
C(3) 0.026(3) 0.028(3) 0.021(2) 0.010(2) -0.002(2) 0.007(2)
C(4) 0.027(2) 0.026(2) 0.015(2) 0.015(2) -0.001(2) 0.001(2)

loop_
_atom_type_symbol
_atom_type_description
_atom_type_scat_dispersion_real
_atom_type_scat_dispersion_imag
_atom_type_scat_source
C C 0.003 0.002
;
International Tables for Crystallography
(1992, Vol. C, Tables 4.2.6.8 and 6.1.1.4)
;
H H 0.000 0.000
;
International Tables for Crystallography
(1992, Vol. C, Table 6.1.1.4)
;
Cu Cu 0.320 1.265
;
International Tables for Crystallography
(1992, Vol. C, Tables 4.2.6.8 and 6.1.1.4)
;
Ho Ho -0.218 4.678
;
International Tables for Crystallography
(1992, Vol. C, Tables 4.2.6.8 and 6.1.1.4)
;
N N 0.006 0.003
;
International Tables for Crystallography
(1992, Vol. C, Tables 4.2.6.8 and 6.1.1.4)
;
O O 0.011 0.006
;
International Tables for Crystallography
(1992, Vol. C, Tables 4.2.6.8 and 6.1.1.4)
;

loop_
_geom_angle_atom_site_label_1
_geom_angle_atom_site_label_2
_geom_angle_atom_site_label_3
_geom_angle
_geom_angle_publ_flag
_geom_angle_site_symmetry_1
_geom_angle_site_symmetry_3
O(1) Ho(1) O(1) 81.39(18) yes . 2_655
O(1) Ho(1) O(1) 81.39(15) yes . 3_665
O(1) Ho(1) O(2) 50.88(14) yes . .
O(1) Ho(1) O(2) 125.68(15) yes . 2_655
O(1) Ho(1) O(2) 68.69(14) yes . 3_665
O(1) Ho(1) O(4) 140.93(17) yes . 4_654
O(1) Ho(1) O(4) 129.96(14) yes . 5_554
O(1) Ho(1) O(4) 81.61(17) yes . 6_664
O(1) Ho(1) O(1) 81.41(14) yes 2_655 3_665
O(1) Ho(1) O(2) 68.70(16) yes 2_655 .
O(1) Ho(1) O(2) 50.90(15) yes 2_655 2_655
O(1) Ho(1) O(2) 125.67(14) yes 2_655 3_665
O(1) Ho(1) O(4) 130.0(2) yes 2_655 4_654
O(1) Ho(1) O(4) 81.65(16) yes 2_655 5_554
O(1) Ho(1) O(4) 140.95(13) yes 2_655 6_664
O(1) Ho(1) O(2) 125.66(13) yes 3_665 .
O(1) Ho(1) O(2) 68.72(17) yes 3_665 2_655
O(1) Ho(1) O(2) 50.88(18) yes 3_665 3_665
O(1) Ho(1) O(4) 81.64(13) yes 3_665 4_654
O(1) Ho(1) O(4) 141.0(2) yes 3_665 5_554
O(1) Ho(1) O(4) 129.95(17) yes 3_665 6_664
O(2) Ho(1) O(2) 115.80(15) yes . 2_655
O(2) Ho(1) O(2) 115.76(17) yes . 3_665
O(2) Ho(1) O(4) 151.57(14) yes . 4_654
O(2) Ho(1) O(4) 79.10(15) yes . 5_554
O(2) Ho(1) O(4) 73.27(15) yes . 6_664
O(2) Ho(1) O(2) 115.80(15) yes 2_655 3_665
O(2) Ho(1) O(4) 79.12(17) yes 2_655 4_654
O(2) Ho(1) O(4) 73.31(17) yes 2_655 5_554
O(2) Ho(1) O(4) 151.60(16) yes 2_655 6_664
O(2) Ho(1) O(4) 73.28(16) yes 3_665 4_654
O(2) Ho(1) O(4) 151.57(14) yes 3_665 5_554
O(2) Ho(1) O(4) 79.08(16) yes 3_665 6_664
O(4) Ho(1) O(4) 82.88(15) yes 4_654 5_554
O(4) Ho(1) O(4) 82.86(17) yes 4_654 6_664
O(4) Ho(1) O(4) 82.86(18) yes 5_554 6_664
O(3) Cu(1) N(1) 85.41(17) yes . .
O(3) Cu(1) N(1) 94.59(17) yes . 7_666
O(3) Cu(1) N(1) 94.59(17) yes 7_666 .
O(3) Cu(1) N(1) 85.41(17) yes 7_666 7_666
N(1) Cu(1) N(1) 180.0(3) yes . 7_666
Ho(1) O(1) C(1) 101.9(4) yes . .
Ho(1) O(2) C(1) 85.6(3) yes . .
Cu(1) O(3) C(4) 113.9(3) yes . .
Ho(1) O(4) C(4) 149.9(4) yes 4_655 .
Cu(1) N(1) C(2) 109.5(3) yes . .
Cu(1) N(1) C(3) 108.1(2) yes . .
C(2) N(1) C(3) 113.1(5) yes . .
O(1) C(1) O(2) 121.7(6) yes . .
O(1) C(1) C(2) 118.1(5) yes . .
O(2) C(1) C(2) 120.2(4) yes . .
N(1) C(2) C(1) 111.4(4) yes . .
N(1) C(3) C(4) 112.4(4) yes . .
O(3) C(4) O(4) 121.9(4) yes . .
O(3) C(4) C(3) 119.3(5) yes . .
O(4) C(4) C(3) 118.8(5) yes . .
Cu(1) N(1) H(1) 108.7 no . .
C(2) N(1) H(1) 108.7 no . .
C(3) N(1) H(1) 108.7 no . .
N(1) C(2) H(2) 109.4 no . .
N(1) C(2) H(3) 109.3 no . .
C(1) C(2) H(2) 109.4 no . .
C(1) C(2) H(3) 109.4 no . .
H(2) C(2) H(3) 108.0 no . .
N(1) C(3) H(4) 109.1 no . .
N(1) C(3) H(5) 109.1 no . .
C(4) C(3) H(4) 109.1 no . .
C(4) C(3) H(5) 109.1 no . .
H(4) C(3) H(5) 107.9 no . .

loop_
_geom_bond_atom_site_label_1
_geom_bond_atom_site_label_2
_geom_bond_distance
_geom_bond_publ_flag
_geom_bond_site_symmetry_2
Ho(1) O(1) 2.347(5) yes .
Ho(1) O(1) 2.346(4) yes 2_655
Ho(1) O(1) 2.346(3) yes 3_665
Ho(1) O(2) 2.700(4) yes .
Ho(1) O(2) 2.699(6) yes 2_655
Ho(1) O(2) 2.700(4) yes 3_665
Ho(1) O(4) 2.287(4) yes 4_654
Ho(1) O(4) 2.287(4) yes 5_554
Ho(1) O(4) 2.288(5) yes 6_664
Cu(1) O(3) 1.959(4) yes .
Cu(1) O(3) 1.959(4) yes 7_666
Cu(1) N(1) 2.007(4) yes .
Cu(1) N(1) 2.007(4) yes 7_666
O(1) C(1) 1.263(6) yes .
O(2) C(1) 1.246(8) yes .
O(3) C(4) 1.270(7) yes .
O(4) C(4) 1.259(8) yes .
N(1) C(2) 1.487(7) yes .
N(1) C(3) 1.479(8) yes .
C(1) C(2) 1.507(9) yes .
C(3) C(4) 1.492(7) yes .
N(1) H(1) 0.910 no .
C(2) H(2) 0.970 no .
C(2) H(3) 0.970 no .
C(3) H(4) 0.970 no .
C(3) H(5) 0.970 no .

loop_
_geom_contact_atom_site_label_1
_geom_contact_atom_site_label_2
_geom_contact_distance
_geom_contact_site_symmetry_2
Cu(1) O(2) 3.572(5) 9_556
O(2) O(5) 3.400(16) .
O(2) O(6) 3.32(3) 3_555
O(2) N(1) 2.938(6) 8_556
O(3) O(5) 3.082(9) 6_665
O(4) O(1) 3.029(5) 6_665
O(4) O(2) 3.191(5) 5_555
O(4) O(2) 2.995(6) 6_665
O(4) O(5) 3.408(14) 6_665
O(4) C(1) 3.230(6) 6_665
O(5) O(2) 3.400(16) .
O(5) O(2) 3.400(16) 12_555
O(5) O(3) 3.082(9) 6_664
O(5) O(3) 3.082(9) 7_666
O(5) O(4) 3.408(14) 6_664
O(5) O(4) 3.408(14) 7_666
O(5) O(6) 3.56(3) .
O(5) O(6) 3.34(2) 3_555
O(5) O(6) 3.34(3) 11_555
O(5) O(6) 3.56(2) 12_555
O(5) C(1) 3.545(13) .
O(5) C(1) 3.545(13) 12_555
O(5) C(4) 3.573(12) 6_664
O(5) C(4) 3.573(12) 7_666
O(6) O(2) 3.32(4) 2_555
O(6) O(5) 3.56(3) .
O(6) O(5) 3.34(3) 2_555
O(6) O(6) 2.47(3) 11_555
O(6) N(1) 3.27(2) 9_556
O(6) C(2) 3.43(2) 9_556
O(6) C(3) 3.47(2) 9_556
N(1) O(2) 2.938(9) 9_556
N(1) O(6) 3.27(2) 8_556
C(1) O(5) 3.545(13) .
C(2) O(6) 3.43(3) 8_556
C(3) O(2) 3.486(7) 5_555
C(3) O(6) 3.47(3) 8_556
C(4) O(5) 3.573(12) 6_665
O(2) H(1) 2.107 8_556
O(2) H(5) 3.397 8_556
O(5) H(2) 2.870 .
O(5) H(2) 2.870 12_555
O(6) H(1) 2.713 9_556
O(6) H(2) 3.262 2_555
O(6) H(2) 3.523 9_556
O(6) H(3) 3.424 2_555
O(6) H(3) 2.957 9_556
O(6) H(5) 3.456 4_554
O(6) H(5) 2.924 9_556
N(1) H(3) 3.394 9_556
C(1) H(1) 2.876 8_556
C(2) H(1) 3.230 8_556
C(2) H(3) 3.399 9_556
C(3) H(5) 3.365 12_556
H(1) O(2) 2.107 9_556
H(1) O(6) 2.713 8_556
H(1) C(1) 2.876 9_556
H(1) C(2) 3.230 9_556
H(1) H(2) 3.551 9_556
H(1) H(3) 2.746 9_556
H(1) H(5) 3.318 12_556
H(2) O(5) 2.870 .
H(2) O(6) 3.262 3_555
H(2) O(6) 3.523 8_556
H(2) H(1) 3.551 8_556
H(2) H(3) 2.682 9_556
H(3) O(6) 3.424 3_555
H(3) O(6) 2.957 8_556
H(3) N(1) 3.394 8_556
H(3) C(2) 3.399 8_556
H(3) H(1) 2.746 8_556
H(3) H(2) 2.682 8_556
H(4) O(2) 3.492 5_555
H(5) O(2) 2.830 5_555
H(5) O(2) 3.397 9_556
H(5) O(6) 3.456 4_555
H(5) O(6) 2.924 8_556
H(5) C(3) 3.365 12_556
H(5) H(1) 3.318 12_556
H(5) H(5) 2.549 12_556

loop_
_geom_torsion_atom_site_label_1
_geom_torsion_atom_site_label_2
_geom_torsion_atom_site_label_3
_geom_torsion_atom_site_label_4
_geom_torsion
_geom_torsion_site_symmetry_1
_geom_torsion_site_symmetry_3
_geom_torsion_site_symmetry_4
O(1) Ho(1) O(1) C(1) -151.5(3) . 2_655 2_655
O(1) Ho(1) O(1) C(1) -69.0(4) 2_655 . .
O(1) Ho(1) O(1) C(1) -69.0(3) . 3_665 3_665
O(1) Ho(1) O(1) C(1) -151.5(4) 3_665 . .
O(1) Ho(1) O(2) C(1) -0.5(4) . . .
O(2) Ho(1) O(1) C(1) 0.5(4) . . .
O(1) Ho(1) O(2) C(1) 34.4(3) . 2_655 2_655
O(2) Ho(1) O(1) C(1) -95.6(4) 2_655 . .
O(1) Ho(1) O(2) C(1) 95.8(3) . 3_665 3_665
O(2) Ho(1) O(1) C(1) 157.2(4) 3_665 . .
O(1) Ho(1) O(4) C(4) -163.1(8) . 4_654 4_654
O(4) Ho(1) O(1) C(1) 143.3(4) 4_654 . .
O(1) Ho(1) O(4) C(4) 60.5(7) . 5_554 5_554
O(4) Ho(1) O(1) C(1) 2.4(5) 5_554 . .
O(1) Ho(1) O(4) C(4) 131.9(9) . 6_664 6_664
O(4) Ho(1) O(1) C(1) 75.7(4) 6_664 . .
O(1) Ho(1) O(1) C(1) -151.5(4) 2_655 3_665 3_665
O(1) Ho(1) O(1) C(1) -69.0(3) 3_665 2_655 2_655
O(1) Ho(1) O(2) C(1) 95.8(4) 2_655 . .
O(2) Ho(1) O(1) C(1) 157.2(3) . 2_655 2_655
O(1) Ho(1) O(2) C(1) -0.5(3) 2_655 2_655 2_655
O(2) Ho(1) O(1) C(1) 0.5(3) 2_655 2_655 2_655
O(1) Ho(1) O(2) C(1) 34.4(4) 2_655 3_665 3_665
O(2) Ho(1) O(1) C(1) -95.7(3) 3_665 2_655 2_655
O(1) Ho(1) O(4) C(4) 60.5(9) 2_655 4_654 4_654
O(4) Ho(1) O(1) C(1) 2.4(4) 4_654 2_655 2_655
O(1) Ho(1) O(4) C(4) 131.8(7) 2_655 5_554 5_554
O(4) Ho(1) O(1) C(1) 75.7(3) 5_554 2_655 2_655
O(1) Ho(1) O(4) C(4) -163.1(8) 2_655 6_664 6_664
O(4) Ho(1) O(1) C(1) 143.4(3) 6_664 2_655 2_655
O(1) Ho(1) O(2) C(1) 34.3(5) 3_665 . .
O(2) Ho(1) O(1) C(1) -95.6(3) . 3_665 3_665
O(1) Ho(1) O(2) C(1) 95.8(3) 3_665 2_655 2_655
O(2) Ho(1) O(1) C(1) 157.2(4) 2_655 3_665 3_665
O(1) Ho(1) O(2) C(1) -0.5(3) 3_665 3_665 3_665
O(2) Ho(1) O(1) C(1) 0.5(3) 3_665 3_665 3_665
O(1) Ho(1) O(4) C(4) 131.8(10) 3_665 4_654 4_654
O(4) Ho(1) O(1) C(1) 75.7(3) 4_654 3_665 3_665
O(1) Ho(1) O(4) C(4) -163.1(6) 3_665 5_554 5_554
O(4) Ho(1) O(1) C(1) 143.3(3) 5_554 3_665 3_665
O(1) Ho(1) O(4) C(4) 60.6(9) 3_665 6_664 6_664
O(4) Ho(1) O(1) C(1) 2.4(4) 6_664 3_665 3_665
O(2) Ho(1) O(2) C(1) -24.6(3) . 2_655 2_655
O(2) Ho(1) O(2) C(1) 115.7(4) 2_655 . .
O(2) Ho(1) O(2) C(1) 115.8(3) . 3_665 3_665
O(2) Ho(1) O(2) C(1) -24.6(4) 3_665 . .
O(2) Ho(1) O(4) C(4) -63.1(11) . 4_654 4_654
O(4) Ho(1) O(2) C(1) -127.3(4) 4_654 . .
O(2) Ho(1) O(4) C(4) 62.1(7) . 5_554 5_554
O(4) Ho(1) O(2) C(1) -179.0(4) 5_554 . .
O(2) Ho(1) O(4) C(4) -176.6(9) . 6_664 6_664
O(4) Ho(1) O(2) C(1) -93.2(4) 6_664 . .
O(2) Ho(1) O(2) C(1) -24.6(4) 2_655 3_665 3_665
O(2) Ho(1) O(2) C(1) 115.7(3) 3_665 2_655 2_655
O(2) Ho(1) O(4) C(4) 62.0(9) 2_655 4_654 4_654
O(4) Ho(1) O(2) C(1) -179.0(3) 4_654 2_655 2_655
O(2) Ho(1) O(4) C(4) -176.6(7) 2_655 5_554 5_554
O(4) Ho(1) O(2) C(1) -93.2(3) 5_554 2_655 2_655
O(2) Ho(1) O(4) C(4) -63.0(10) 2_655 6_664 6_664
O(4) Ho(1) O(2) C(1) -127.4(3) 6_664 2_655 2_655
O(2) Ho(1) O(4) C(4) -176.6(10) 3_665 4_654 4_654
O(4) Ho(1) O(2) C(1) -93.3(4) 4_654 3_665 3_665
O(2) Ho(1) O(4) C(4) -63.0(8) 3_665 5_554 5_554
O(4) Ho(1) O(2) C(1) -127.5(4) 5_554 3_665 3_665
O(2) Ho(1) O(4) C(4) 62.1(9) 3_665 6_664 6_664
O(4) Ho(1) O(2) C(1) -179.0(3) 6_664 3_665 3_665
O(4) Ho(1) O(4) C(4) -95.9(7) 4_654 5_554 5_554
O(4) Ho(1) O(4) C(4) -12.2(9) 5_554 4_654 4_654
O(4) Ho(1) O(4) C(4) -12.2(9) 4_654 6_664 6_664
O(4) Ho(1) O(4) C(4) -95.9(9) 6_664 4_654 4_654
O(4) Ho(1) O(4) C(4) -95.9(9) 5_554 6_664 6_664
O(4) Ho(1) O(4) C(4) -12.2(6) 6_664 5_554 5_554
O(3) Cu(1) N(1) C(2) -131.5(4) . . .
O(3) Cu(1) N(1) C(3) -7.9(4) . . .
N(1) Cu(1) O(3) C(4) 8.2(5) . . .
O(3) Cu(1) N(1) C(2) -48.5(4) . 7_666 7_666
O(3) Cu(1) N(1) C(3) -172.1(4) . 7_666 7_666
N(1) Cu(1) O(3) C(4) -171.8(5) 7_666 . .
O(3) Cu(1) N(1) C(2) 48.5(4) 7_666 . .
O(3) Cu(1) N(1) C(3) 172.1(4) 7_666 . .
N(1) Cu(1) O(3) C(4) 171.8(5) . 7_666 7_666
O(3) Cu(1) N(1) C(2) 131.5(4) 7_666 7_666 7_666
O(3) Cu(1) N(1) C(3) 7.9(4) 7_666 7_666 7_666
N(1) Cu(1) O(3) C(4) -8.2(5) 7_666 7_666 7_666
Ho(1) O(1) C(1) O(2) -1.0(8) . . .
Ho(1) O(1) C(1) C(2) -179.3(5) . . .
Ho(1) O(2) C(1) O(1) 0.8(6) . . .
Ho(1) O(2) C(1) C(2) 179.1(6) . . .
Cu(1) O(3) C(4) O(4) 174.4(5) . . .
Cu(1) O(3) C(4) C(3) -6.3(8) . . .
Ho(1) O(4) C(4) O(3) -155.1(6) 4_655 . .
Ho(1) O(4) C(4) C(3) 25.6(13) 4_655 . .
Cu(1) N(1) C(2) C(1) 43.5(6) . . .
Cu(1) N(1) C(3) C(4) 6.8(7) . . .
C(2) N(1) C(3) C(4) 128.2(5) . . .
C(3) N(1) C(2) C(1) -77.1(6) . . .
O(1) C(1) C(2) N(1) -7.1(8) . . .
O(2) C(1) C(2) N(1) 174.6(6) . . .
N(1) C(3) C(4) O(3) -0.6(9) . . .
N(1) C(3) C(4) O(4) 178.7(6) . . .
